data_4509657
loop_
_publ_author_name
'Yang, Hongxun'
'Guo, Shengping'
'Tao, Jun'
'Lin, Jingxiang'
'Cao, Rong'

_publ_section_title
;
 Hydrothermal Syntheses, Crystal Structures, And Magnetic Properties of a
 Series of Complexes Constructed from Multinuclear Copper Clusters and
 Polyoxometalates
;
_journal_issue 11
_journal_name_full 'Crystal Growth &amp; Design'
_journal_page_first 4735
_journal_paper_doi 10.1021/cg9005983
_journal_volume 9
_journal_year 2009
_chemical_formula_sum 'C48 H32 Cl Cu2 N8 O40 P W12'
_chemical_formula_weight 3760.52
_chemical_name_systematic
;
 ?
;
_space_group_IT_number 15
_symmetry_cell_setting monoclinic
_symmetry_space_group_name_Hall '-C 2yc'
_symmetry_space_group_name_H-M 'C 1 2/c 1'
_atom_sites_solution_hydrogens geom
_atom_sites_solution_primary direct
_atom_sites_solution_secondary difmap
_audit_creation_method SHELXL-97
_cell_angle_alpha 90.00
_cell_angle_beta 97.635(4)
_cell_angle_gamma 90.00
_cell_formula_units_Z 4
_cell_length_a 24.315(5)
_cell_length_b 11.846(2)
_cell_length_c 24.468(4)
_cell_measurement_reflns_used 9596
_cell_measurement_temperature 293(2)
_cell_measurement_theta_max 27.4758
_cell_measurement_theta_min 2.5362
_cell_volume 6985(2)
_computing_cell_refinement 'CrystalClear (Rigaku/MSC Inc., 2005)'
_computing_data_collection 'CrystalClear (Rigaku/MSC Inc., 2005)'
_computing_data_reduction 'CrystalClear (Rigaku/MSC Inc., 2005)'
_computing_structure_refinement 'SHELXL-97 (Sheldrick, 1997)'
_computing_structure_solution
;
 ?
;
_diffrn_ambient_temperature 293(2)
_diffrn_detector_area_resol_mean 28.5714
_diffrn_measured_fraction_theta_full 0.987
_diffrn_measured_fraction_theta_max 0.987
_diffrn_measurement_device_type 'Mercuy70 (2*2 bin mode)'
_diffrn_measurement_method CCD_Profile_fitting
_diffrn_radiation_monochromator graphite
_diffrn_radiation_source 'fine-focus sealed tube'
_diffrn_radiation_type MoK\a
_diffrn_radiation_wavelength 0.71073
_diffrn_reflns_av_R_equivalents 0.0451
_diffrn_reflns_av_sigmaI/netI 0.0402
_diffrn_reflns_limit_h_max 31
_diffrn_reflns_limit_h_min -27
_diffrn_reflns_limit_k_max 15
_diffrn_reflns_limit_k_min -15
_diffrn_reflns_limit_l_max 31
_diffrn_reflns_limit_l_min -31
_diffrn_reflns_number 26732
_diffrn_reflns_theta_full 27.48
_diffrn_reflns_theta_max 27.48
_diffrn_reflns_theta_min 2.05
_exptl_absorpt_coefficient_mu 20.425
_exptl_absorpt_correction_T_max 0.195
_exptl_absorpt_correction_T_min 0.066
_exptl_absorpt_correction_type multi-scan
_exptl_crystal_colour 'light green'
_exptl_crystal_density_diffrn 3.576
_exptl_crystal_density_method 'not measured'
_exptl_crystal_description Prism
_exptl_crystal_F_000 6696
_exptl_crystal_size_max 0.17
_exptl_crystal_size_mid 0.12
_exptl_crystal_size_min 0.08
_refine_diff_density_max 3.141
_refine_diff_density_min -4.415
_refine_diff_density_rms 0.692
_refine_ls_extinction_coef 0.00065(3)
_refine_ls_extinction_expression Fc^*^=kFc[1+0.001xFc^2^\l^3^/sin(2\q)]^-1/4^
_refine_ls_extinction_method SHELXL
_refine_ls_goodness_of_fit_ref 1.149
_refine_ls_matrix_type full
_refine_ls_number_parameters 551
_refine_ls_number_reflns 7901
_refine_ls_number_restraints 0
_refine_ls_restrained_S_all 1.149
_refine_ls_R_factor_all 0.0604
_refine_ls_R_factor_gt 0.0521
_refine_ls_shift/su_max 0.001
_refine_ls_shift/su_mean 0.000
_refine_ls_structure_factor_coef Fsqd
_refine_ls_weighting_details 'calc w=1/[\s^2^(Fo^2^)+(0.0748P)^2^+141.3985P] where P=(Fo^2^+2Fc^2^)/3'
_refine_ls_weighting_scheme calc
_refine_ls_wR_factor_gt 0.1390
_refine_ls_wR_factor_ref 0.1568
_reflns_number_gt 7134
_reflns_number_total 8009
_reflns_threshold_expression >2sigma(I)
_cod_data_source_file cg9005983sup1.cif
_cod_data_source_block 3
_cod_depositor_comments
;
The following automatic conversions were performed:

'_symmetry_cell_setting' value 'Monoclinic' changed to 'monoclinic'
according to /home/saulius/struct/CIF-dictionaries/cif_core.dic
dictionary named 'cif_core.dic' version 2.4.2 from
2011-04-26.

'_exptl_absorpt_correction_type' value 'Multi-scan'
changed to 'multi-scan' according to
/home/saulius/struct/CIF-dictionaries/cif_core.dic dictionary named
'cif_core.dic' version 2.4.2 from 2011-04-26.

Automatic conversion script
Id: cif_fix_values 1891 2012-01-12 08:04:46Z andrius 
;
_cod_original_sg_symbol_H-M C2/c
_cod_database_code 4509657

loop_
_symmetry_equiv_pos_as_xyz
'x, y, z'
'-x, y, -z+1/2'
'x+1/2, y+1/2, z'
'-x+1/2, y+1/2, -z+1/2'
'-x, -y, -z'
'x, -y, z-1/2'
'-x+1/2, -y+1/2, -z'
'x+1/2, -y+1/2, z-1/2'

loop_
_atom_site_label
_atom_site_type_symbol
_atom_site_fract_x
_atom_site_fract_y
_atom_site_fract_z
_atom_site_U_iso_or_equiv
_atom_site_adp_type
_atom_site_occupancy
_atom_site_symmetry_multiplicity
_atom_site_calc_flag
_atom_site_refinement_flags
W1 W 0.14060(2) 0.58125(4) 0.03755(2) 0.03373(16) Uani 1 1 d .
W2 W 0.30725(2) 0.96958(4) 0.08916(2) 0.03070(16) Uani 1 1 d .
W3 W 0.27490(2) 0.46106(4) 0.03819(2) 0.03301(16) Uani 1 1 d .
W4 W 0.33480(2) 0.68216(6) 0.12526(2) 0.04203(19) Uani 1 1 d .
W5 W 0.19990(3) 0.79532(5) 0.12869(2) 0.04280(19) Uani 1 1 d .
W6 W 0.11701(2) 0.87063(6) 0.00389(3) 0.04436(19) Uani 1 1 d .
Cu1 Cu 0.06059(6) 0.52972(12) 0.18969(6) 0.0304(3) Uani 1 1 d .
P1 P 0.2500 0.7500 0.0000 0.0209(7) Uani 1 2 d S
Cl1 Cl -0.0093(3) 0.4547(5) 0.2416(3) 0.0391(14) Uiso 0.50 1 d P
C1 C 0.0671(8) 0.1861(14) 0.0918(7) 0.055(4) Uani 1 1 d .
H1 H 0.0702 0.1242 0.0691 0.066 Uiso 1 1 calc R
C2 C 0.0298(7) 0.9655(12) 0.1762(7) 0.048(4) Uani 1 1 d .
H2 H 0.0341 1.0406 0.1870 0.057 Uiso 1 1 calc R
C3 C -0.0177(6) 0.5996(13) 0.0816(6) 0.042(3) Uani 1 1 d .
H3 H -0.0206 0.5241 0.0712 0.050 Uiso 1 1 calc R
C4 C 0.0019(7) 0.9398(13) 0.1280(7) 0.049(4) Uani 1 1 d .
H4 H -0.0127 0.9980 0.1049 0.059 Uiso 1 1 calc R
C5 C 0.0819(6) 0.8992(12) 0.2641(7) 0.046(3) Uani 1 1 d .
H5 H 0.0883 0.9733 0.2757 0.055 Uiso 1 1 calc R
C6 C 0.2524(6) 0.4079(16) 0.2057(7) 0.056(4) Uani 1 1 d .
H6 H 0.2884 0.3811 0.2068 0.067 Uiso 1 1 calc R
C7 C -0.0459(6) 0.6827(13) 0.0469(6) 0.046(3) Uani 1 1 d .
H7 H -0.0690 0.6609 0.0152 0.056 Uiso 1 1 calc R
C8 C 0.0536(6) 0.8771(12) 0.2121(6) 0.039(3) Uani 1 1 d .
C9 C 0.0175(5) 0.7390(11) 0.1419(5) 0.032(3) Uani 1 1 d .
C10 C 0.1009(6) 0.8087(14) 0.2992(6) 0.045(3) Uani 1 1 d .
H10 H 0.1183 0.8216 0.3349 0.054 Uiso 1 1 calc R
C11 C -0.0069(5) 0.8258(10) 0.1098(6) 0.035(3) Uani 1 1 d .
C12 C -0.0396(7) 0.7938(15) 0.0594(6) 0.050(4) Uani 1 1 d .
H12 H -0.0563 0.8484 0.0354 0.060 Uiso 1 1 calc R
C13 C 0.2421(6) 0.5105(16) 0.2317(7) 0.052(4) Uani 1 1 d .
H13 H 0.2710 0.5537 0.2495 0.063 Uiso 1 1 calc R
C14 C 0.2141(7) 0.2451(15) 0.1496(8) 0.059(4) Uani 1 1 d .
H14 H 0.2493 0.2149 0.1490 0.071 Uiso 1 1 calc R
C15 C 0.1703(8) 0.1916(13) 0.1235(8) 0.057(4) Uani 1 1 d .
H15 H 0.1762 0.1240 0.1059 0.069 Uiso 1 1 calc R
C16 C 0.0177(8) 0.2275(12) 0.0953(6) 0.050(4) Uani 1 1 d .
H16 H -0.0139 0.1900 0.0791 0.060 Uiso 1 1 calc R
C17 C 0.2082(6) 0.3476(13) 0.1786(6) 0.043(3) Uani 1 1 d .
C18 C 0.1555(5) 0.3916(12) 0.1784(6) 0.038(3) Uani 1 1 d .
C19 C 0.0130(6) 0.3317(11) 0.1247(6) 0.039(3) Uani 1 1 d .
H19 H -0.0218 0.3637 0.1253 0.047 Uiso 1 1 calc R
C20 C 0.1077(5) 0.3349(11) 0.1492(6) 0.037(3) Uani 1 1 d .
C21 C 0.1149(7) 0.2320(12) 0.1210(6) 0.045(3) Uani 1 1 d .
C22 C 0.0476(5) 0.7659(10) 0.1948(5) 0.029(2) Uani 1 1 d .
C23 C 0.0925(6) 0.6981(13) 0.2784(5) 0.041(3) Uani 1 1 d .
H23 H 0.1038 0.6373 0.3012 0.049 Uiso 1 1 calc R
C24 C 0.1871(6) 0.5452(13) 0.2296(6) 0.044(3) Uani 1 1 d .
H24 H 0.1799 0.6123 0.2471 0.053 Uiso 1 1 calc R
N1 N 0.0573(4) 0.3826(9) 0.1508(4) 0.032(2) Uani 1 1 d .
N2 N 0.0687(4) 0.6779(9) 0.2270(4) 0.033(2) Uani 1 1 d .
N3 N 0.1453(4) 0.4891(9) 0.2047(5) 0.037(2) Uani 1 1 d .
N4 N 0.0128(4) 0.6276(8) 0.1287(4) 0.032(2) Uani 1 1 d .
O1 O 0.1153(8) 0.7245(16) 0.0051(7) 0.034(4) Uani 0.50 1 d P
O1' O 0.0894(7) 0.7041(12) 0.0189(7) 0.025(3) Uani 0.50 1 d P
O2' O 0.1585(9) 0.8786(14) 0.0728(8) 0.032(4) Uani 0.50 1 d P
O2 O 0.1329(8) 0.8679(16) 0.0880(8) 0.033(4) Uani 0.50 1 d P
O3' O 0.1755(9) 0.6698(16) 0.0968(8) 0.036(4) Uani 0.50 1 d P
O3 O 0.1505(8) 0.6478(15) 0.1120(7) 0.029(4) Uani 0.50 1 d P
O4 O 0.2750(10) 0.3137(19) 0.0518(9) 0.045(5) Uiso 0.50 1 d P
O4' O 0.2982(10) 0.335(2) 0.0597(9) 0.047(5) Uiso 0.50 1 d P
O5 O 0.2646(5) 0.7098(11) 0.1493(7) 0.080(5) Uani 1 1 d .
O6 O 0.1420(4) 0.5378(10) -0.0362(4) 0.047(3) Uani 1 1 d .
O7 O 0.2457(5) 0.9254(13) 0.1241(6) 0.083(5) Uani 1 1 d .
O8 O 0.0881(4) 0.5014(12) 0.0532(5) 0.061(3) Uani 1 1 d .
O9 O 0.1756(5) 0.8184(10) 0.1893(4) 0.052(3) Uani 1 1 d .
O10 O 0.3343(6) 1.0743(14) 0.1305(6) 0.093(6) Uani 1 1 d .
O11 O 0.2585(4) 1.0505(11) 0.0370(5) 0.054(3) Uani 1 1 d .
O12 O 0.0542(4) 0.9288(9) 0.0034(5) 0.048(2) Uani 1 1 d .
O13 O 0.3846(5) 0.6624(17) 0.0730(6) 0.103(7) Uani 1 1 d .
O14 O 0.3405(5) 0.5004(17) 0.0078(6) 0.097(6) Uani 1 1 d .
O15 O 0.3458(6) 0.8402(13) 0.1207(7) 0.090(5) Uani 1 1 d .
O16 O 0.3746(5) 0.6488(12) 0.1842(5) 0.068(4) Uani 1 1 d .
O17 O 0.2033(4) 0.4875(10) 0.0572(4) 0.051(3) Uani 1 1 d .
O18 O 0.3044(6) 0.5374(18) 0.1027(6) 0.105(7) Uani 1 1 d .
O19 O 0.1959(7) 0.7435(14) 0.0312(6) 0.028(3) Uani 0.50 1 d P
O20 O 0.2726(7) 0.8645(13) 0.0034(7) 0.027(3) Uani 0.50 1 d P
O21 O 0.2685(6) 0.7917(12) 0.0580(6) 0.021(3) Uani 0.50 1 d P
O22 O 0.2892(6) 0.6576(13) 0.0297(6) 0.025(3) Uani 0.50 1 d P

loop_
_atom_site_aniso_label
_atom_site_aniso_U_11
_atom_site_aniso_U_22
_atom_site_aniso_U_33
_atom_site_aniso_U_23
_atom_site_aniso_U_13
_atom_site_aniso_U_12
W1 0.0403(3) 0.0238(3) 0.0357(3) -0.0007(2) -0.0003(2) -0.0036(2)
W2 0.0348(3) 0.0285(3) 0.0300(3) -0.00670(19) 0.0083(2) -0.00364(19)
W3 0.0337(3) 0.0244(3) 0.0421(3) 0.0007(2) 0.0092(2) 0.00189(19)
W4 0.0308(3) 0.0728(4) 0.0215(3) 0.0058(2) -0.0002(2) 0.0145(3)
W5 0.0623(4) 0.0474(3) 0.0197(3) -0.0014(2) 0.0089(2) 0.0237(3)
W6 0.0307(3) 0.0530(4) 0.0458(3) -0.0206(3) -0.0080(2) 0.0208(2)
Cu1 0.0301(7) 0.0258(7) 0.0349(8) -0.0020(6) 0.0033(6) 0.0052(6)
P1 0.0239(17) 0.0154(16) 0.0225(18) -0.0026(14) -0.0004(14) 0.0060(14)
C1 0.072(11) 0.044(8) 0.047(9) -0.005(7) 0.002(8) -0.013(8)
C2 0.056(9) 0.034(7) 0.060(10) -0.008(7) 0.029(8) -0.012(6)
C3 0.044(7) 0.047(8) 0.033(7) 0.001(6) 0.001(6) -0.003(6)
C4 0.057(9) 0.035(7) 0.056(9) 0.017(7) 0.009(7) 0.001(7)
C5 0.045(8) 0.033(7) 0.061(9) -0.015(7) 0.012(7) -0.002(6)
C6 0.040(8) 0.080(12) 0.049(9) 0.008(8) 0.006(7) 0.024(8)
C7 0.048(8) 0.054(9) 0.033(7) -0.003(6) -0.006(6) -0.004(7)
C8 0.039(7) 0.036(7) 0.044(7) -0.012(6) 0.016(6) -0.005(5)
C9 0.026(5) 0.035(6) 0.038(7) 0.013(5) 0.012(5) 0.000(5)
C10 0.036(7) 0.061(9) 0.040(7) -0.019(7) 0.010(6) 0.000(6)
C11 0.040(6) 0.025(5) 0.040(7) 0.010(5) 0.009(5) 0.000(5)
C12 0.055(9) 0.060(10) 0.033(7) 0.001(7) -0.002(6) 0.006(8)
C13 0.030(7) 0.076(11) 0.050(9) 0.006(8) 0.001(6) -0.008(7)
C14 0.056(9) 0.057(10) 0.067(11) -0.003(9) 0.019(8) 0.032(8)
C15 0.071(11) 0.039(8) 0.068(11) -0.006(8) 0.033(9) 0.013(8)
C16 0.077(11) 0.033(7) 0.037(7) 0.000(6) 0.000(7) -0.012(7)
C17 0.039(7) 0.048(8) 0.041(7) 0.008(6) 0.007(6) 0.013(6)
C18 0.036(6) 0.039(7) 0.037(7) 0.007(6) 0.003(5) 0.006(5)
C19 0.042(7) 0.030(6) 0.048(8) 0.008(6) 0.010(6) 0.001(5)
C20 0.036(6) 0.037(7) 0.040(7) -0.012(6) 0.012(5) 0.003(5)
C21 0.066(9) 0.034(7) 0.037(7) 0.003(6) 0.016(7) 0.007(7)
C22 0.029(5) 0.025(5) 0.035(6) -0.001(5) 0.007(5) -0.004(4)
C23 0.038(7) 0.060(9) 0.023(6) -0.007(6) 0.001(5) 0.008(6)
C24 0.040(7) 0.047(8) 0.046(8) -0.002(6) 0.007(6) 0.002(6)
N1 0.036(5) 0.033(5) 0.027(5) -0.001(4) 0.007(4) 0.000(4)
N2 0.034(5) 0.029(5) 0.035(5) 0.001(4) 0.005(4) 0.006(4)
N3 0.035(5) 0.032(5) 0.045(6) 0.004(5) 0.007(5) 0.002(5)
N4 0.035(5) 0.024(5) 0.035(5) 0.000(4) 0.002(4) -0.001(4)
O1 0.030(9) 0.038(10) 0.033(9) 0.009(8) 0.000(8) -0.020(8)
O1' 0.023(8) 0.008(6) 0.042(10) 0.004(6) 0.001(7) -0.008(6)
O2' 0.040(10) 0.024(8) 0.031(10) -0.002(7) 0.002(8) 0.008(8)
O2 0.032(9) 0.039(10) 0.032(10) -0.009(8) 0.021(8) -0.005(8)
O3' 0.041(11) 0.034(10) 0.031(10) 0.009(8) 0.000(8) -0.015(8)
O3 0.030(9) 0.029(9) 0.030(9) -0.002(7) 0.007(7) -0.006(7)
O5 0.057(7) 0.075(8) 0.119(11) 0.063(8) 0.054(8) 0.026(6)
O6 0.030(4) 0.078(8) 0.035(5) 0.004(5) 0.010(4) 0.002(5)
O7 0.055(7) 0.100(11) 0.104(11) 0.057(9) 0.046(7) 0.033(7)
O8 0.043(6) 0.095(9) 0.047(6) 0.018(6) 0.014(5) -0.008(6)
O9 0.055(6) 0.060(7) 0.048(6) -0.014(5) 0.030(5) -0.017(5)
O10 0.063(8) 0.102(11) 0.102(11) -0.081(10) -0.028(7) 0.011(7)
O11 0.042(5) 0.072(7) 0.052(6) 0.006(6) 0.015(5) 0.012(5)
O12 0.039(5) 0.045(6) 0.061(7) 0.004(5) 0.013(5) 0.013(4)
O13 0.053(7) 0.191(18) 0.073(9) -0.080(11) 0.039(7) -0.061(9)
O14 0.062(8) 0.175(16) 0.060(8) -0.067(10) 0.032(6) -0.061(10)
O15 0.072(8) 0.097(10) 0.115(12) 0.066(9) 0.068(8) 0.054(8)
O16 0.070(8) 0.076(8) 0.051(7) 0.025(6) -0.024(6) -0.004(7)
O17 0.039(5) 0.075(8) 0.040(5) 0.010(5) 0.012(4) 0.002(5)
O18 0.058(8) 0.183(18) 0.082(10) -0.081(11) 0.038(7) -0.039(10)
O19 0.029(8) 0.030(8) 0.023(8) 0.006(7) -0.006(6) 0.004(7)
O20 0.032(8) 0.019(7) 0.029(8) -0.012(6) -0.006(6) -0.010(6)
O21 0.024(7) 0.021(7) 0.018(7) 0.006(6) 0.000(6) 0.000(6)
O22 0.029(7) 0.025(7) 0.020(7) -0.001(6) -0.005(6) 0.008(6)

loop_
_atom_type_symbol
_atom_type_description
_atom_type_scat_dispersion_real
_atom_type_scat_dispersion_imag
_atom_type_scat_source
C C 0.0033 0.0000 'International Tables Vol C Tables 4.2.6.8 and 6.1.1.4'
Cu Cu 0.3201 0.0000 'International Tables Vol C Tables 4.2.6.8 and 6.1.1.4'
N N 0.0061 0.0000 'International Tables Vol C Tables 4.2.6.8 and 6.1.1.4'
O O 0.0106 0.0000 'International Tables Vol C Tables 4.2.6.8 and 6.1.1.4'
P P 0.1023 0.0000 'International Tables Vol C Tables 4.2.6.8 and 6.1.1.4'
W W -0.8490 0.0000 'International Tables Vol C Tables 4.2.6.8 and 6.1.1.4'
Cl Cl 0.1484 0.0000 'International Tables Vol C Tables 4.2.6.8 and 6.1.1.4'
H H 0.0000 0.0000 'International Tables Vol C Tables 4.2.6.8 and 6.1.1.4'

loop_
_geom_angle_atom_site_label_1
_geom_angle_atom_site_label_2
_geom_angle_atom_site_label_3
_geom_angle
_geom_angle_site_symmetry_1
_geom_angle_site_symmetry_3
O8 W1 O6 100.2(5) . .
O8 W1 O17 102.9(5) . .
O6 W1 O17 88.1(4) . .
O8 W1 O3' 114.5(8) . .
O6 W1 O3' 145.2(7) . .
O17 W1 O3' 82.3(7) . .
O8 W1 O1' 89.6(7) . .
O6 W1 O1' 94.2(6) . .
O17 W1 O1' 166.7(6) . .
O3' W1 O1' 88.5(8) . .
O8 W1 O1 112.3(7) . .
O6 W1 O1 83.8(7) . .
O17 W1 O1 144.8(7) . .
O3' W1 O1 85.1(8) . .
O1' W1 O1 23.6(6) . .
O8 W1 O3 91.0(7) . .
O6 W1 O3 168.8(7) . .
O17 W1 O3 90.2(6) . .
O3' W1 O3 23.7(6) . .
O1' W1 O3 85.0(7) . .
O1 W1 O3 91.3(8) . .
O8 W1 O19 158.9(6) . .
O6 W1 O19 94.4(5) . .
O17 W1 O19 92.8(5) . .
O3' W1 O19 53.1(7) . .
O1' W1 O19 74.0(6) . .
O1 W1 O19 54.0(7) . .
O3 W1 O19 74.6(7) . .
O10 W2 O11 101.1(7) . .
O10 W2 O7 101.6(8) . .
O11 W2 O7 89.0(5) . .
O10 W2 O15 102.6(8) . .
O11 W2 O15 156.2(7) . .
O7 W2 O15 88.3(5) . .
O10 W2 O6 101.9(7) . 7_565
O11 W2 O6 88.2(4) . 7_565
O7 W2 O6 156.4(7) . 7_565
O15 W2 O6 84.8(5) . 7_565
O10 W2 O21 161.7(8) . .
O11 W2 O21 92.6(5) . .
O7 W2 O21 66.4(6) . .
O15 W2 O21 64.7(7) . .
O6 W2 O21 90.3(5) 7_565 .
O10 W2 O20 160.0(8) . .
O11 W2 O20 64.6(5) . .
O7 W2 O20 92.5(7) . .
O15 W2 O20 91.9(7) . .
O6 W2 O20 65.2(5) 7_565 .
O21 W2 O20 38.3(5) . .
O4' W3 O4 20.6(9) . .
O4' W3 O18 95.2(11) . .
O4 W3 O18 108.9(10) . .
O4' W3 O17 111.1(9) . .
O4 W3 O17 95.5(8) . .
O18 W3 O17 88.5(5) . .
O4' W3 O14 94.3(11) . .
O4 W3 O14 109.5(10) . .
O18 W3 O14 88.0(5) . .
O17 W3 O14 154.6(7) . .
O4' W3 O11 108.9(9) . 7_565
O4 W3 O11 95.7(8) . 7_565
O18 W3 O11 155.3(8) . 7_565
O17 W3 O11 87.8(4) . 7_565
O14 W3 O11 85.0(5) . 7_565
O4' W3 O22 150.0(9) . .
O4 W3 O22 170.4(8) . .
O18 W3 O22 63.6(8) . .
O17 W3 O22 90.5(5) . .
O14 W3 O22 65.5(7) . .
O11 W3 O22 92.0(5) 7_565 .
O4' W3 O20 170.9(9) . 7_565
O4 W3 O20 150.7(8) . 7_565
O18 W3 O20 92.8(8) . 7_565
O17 W3 O20 64.8(5) . 7_565
O14 W3 O20 90.2(8) . 7_565
O11 W3 O20 63.7(5) 7_565 7_565
O22 W3 O20 38.9(5) . 7_565
O16 W4 O13 101.8(7) . .
O16 W4 O15 102.3(7) . .
O13 W4 O15 88.5(7) . .
O16 W4 O5 102.4(7) . .
O13 W4 O5 155.7(7) . .
O15 W4 O5 89.3(5) . .
O16 W4 O18 101.2(8) . .
O13 W4 O18 87.2(6) . .
O15 W4 O18 156.5(8) . .
O5 W4 O18 85.1(6) . .
O16 W4 O22 157.5(6) . .
O13 W4 O22 65.9(6) . .
O15 W4 O22 96.3(6) . .
O5 W4 O22 90.3(6) . .
O18 W4 O22 61.0(7) . .
O16 W4 O21 159.3(6) . .
O13 W4 O21 91.9(7) . .
O15 W4 O21 62.2(6) . .
O5 W4 O21 65.8(5) . .
O18 W4 O21 94.8(7) . .
O22 W4 O21 43.2(5) . .
O9 W5 O3' 113.1(8) . .
O9 W5 O2' 109.9(8) . .
O3' W5 O2' 90.3(8) . .
O9 W5 O5 103.2(6) . .
O3' W5 O5 83.3(8) . .
O2' W5 O5 146.1(8) . .
O9 W5 O7 101.3(6) . .
O3' W5 O7 145.7(8) . .
O2' W5 O7 78.0(7) . .
O5 W5 O7 88.7(5) . .
O9 W5 O2 90.6(7) . .
O3' W5 O2 86.4(8) . .
O2' W5 O2 23.0(6) . .
O5 W5 O2 165.2(7) . .
O7 W5 O2 93.8(7) . .
O9 W5 O3 92.7(6) . .
O3' W5 O3 20.9(7) . .
O2' W5 O3 93.3(8) . .
O5 W5 O3 92.3(7) . .
O7 W5 O3 165.4(7) . .
O2 W5 O3 81.7(7) . .
O9 W5 O19 157.0(5) . .
O3' W5 O19 52.1(8) . .
O2' W5 O19 58.1(7) . .
O5 W5 O19 92.9(6) . .
O7 W5 O19 95.3(6) . .
O2 W5 O19 72.4(6) . .
O3 W5 O19 70.1(6) . .
O12 W6 O1 112.8(8) . .
O12 W6 O2' 111.9(7) . .
O1 W6 O2' 92.7(8) . .
O12 W6 O14 100.5(7) . 7_565
O1 W6 O14 145.7(9) . 7_565
O2' W6 O14 81.5(8) . 7_565
O12 W6 O13 100.2(6) . 7_565
O1 W6 O13 79.3(9) . 7_565
O2' W6 O13 147.5(8) . 7_565
O14 W6 O13 87.5(6) 7_565 7_565
O12 W6 O2 93.7(7) . .
O1 W6 O2 88.2(8) . .
O2' W6 O2 22.3(7) . .
O14 W6 O2 97.5(7) 7_565 .
O13 W6 O2 164.1(8) 7_565 .
O12 W6 O1' 94.3(6) . .
O1 W6 O1' 20.5(7) . .
O2' W6 O1' 92.1(7) . .
O14 W6 O1' 165.2(7) 7_565 .
O13 W6 O1' 90.8(7) 7_565 .
O2 W6 O1' 80.4(7) . .
O12 W6 O19 158.7(5) . .
O1 W6 O19 53.3(7) . .
O2' W6 O19 58.1(7) . .
O14 W6 O19 96.5(7) 7_565 .
O13 W6 O19 93.2(7) 7_565 .
O2 W6 O19 71.4(7) . .
O1' W6 O19 68.8(6) . .
N2 Cu1 N1 176.2(4) . .
N2 Cu1 N3 95.0(4) . .
N1 Cu1 N3 81.9(4) . .
N2 Cu1 N4 81.4(4) . .
N1 Cu1 N4 99.2(4) . .
N3 Cu1 N4 133.2(4) . .
N2 Cu1 Cl1 92.0(3) . 2
N1 Cu1 Cl1 91.1(3) . 2
N3 Cu1 Cl1 112.5(3) . 2
N4 Cu1 Cl1 114.3(3) . 2
N2 Cu1 Cl1 96.7(3) . .
N1 Cu1 Cl1 86.8(3) . .
N3 Cu1 Cl1 124.4(3) . .
N4 Cu1 Cl1 102.3(3) . .
Cl1 Cu1 Cl1 13.5(3) 2 .
O20 P1 O20 180.000(2) 7_565 .
O20 P1 O21 114.8(8) 7_565 .
O20 P1 O21 65.2(8) . .
O20 P1 O21 65.2(8) 7_565 7_565
O20 P1 O21 114.8(8) . 7_565
O21 P1 O21 180.000(2) . 7_565
O20 P1 O22 65.1(9) 7_565 .
O20 P1 O22 114.9(9) . .
O21 P1 O22 72.9(8) . .
O21 P1 O22 107.1(8) 7_565 .
O20 P1 O22 114.9(9) 7_565 7_565
O20 P1 O22 65.1(9) . 7_565
O21 P1 O22 107.1(8) . 7_565
O21 P1 O22 72.9(8) 7_565 7_565
O22 P1 O22 180.0(14) . 7_565
O20 P1 O19 110.0(9) 7_565 7_565
O20 P1 O19 70.0(9) . 7_565
O21 P1 O19 105.6(8) . 7_565
O21 P1 O19 74.4(8) 7_565 7_565
O22 P1 O19 76.5(8) . 7_565
O22 P1 O19 103.5(8) 7_565 7_565
O20 P1 O19 70.0(9) 7_565 .
O20 P1 O19 110.0(9) . .
O21 P1 O19 74.4(8) . .
O21 P1 O19 105.6(8) 7_565 .
O22 P1 O19 103.5(8) . .
O22 P1 O19 76.5(8) 7_565 .
O19 P1 O19 180.0(10) 7_565 .
Cl1 Cl1 Cu1 86.3(15) 2 2
Cl1 Cl1 Cu1 80.2(15) 2 .
Cu1 Cl1 Cu1 134.4(3) 2 .
C16 C1 C21 122.1(16) . .
C16 C1 H1 119.0 . .
C21 C1 H1 119.0 . .
C4 C2 C8 119.9(13) . .
C4 C2 H2 120.1 . .
C8 C2 H2 120.1 . .
N4 C3 C7 121.1(14) . .
N4 C3 H3 119.4 . .
C7 C3 H3 119.4 . .
C2 C4 C11 122.4(14) . .
C2 C4 H4 118.8 . .
C11 C4 H4 118.8 . .
C8 C5 C10 119.8(13) . .
C8 C5 H5 120.1 . .
C10 C5 H5 120.1 . .
C17 C6 C13 119.2(13) . .
C17 C6 H6 120.4 . .
C13 C6 H6 120.4 . .
C12 C7 C3 120.5(13) . .
C12 C7 H7 119.8 . .
C3 C7 H7 119.8 . .
C22 C8 C5 118.6(13) . .
C22 C8 C2 119.1(13) . .
C5 C8 C2 122.2(13) . .
N4 C9 C11 124.8(12) . .
N4 C9 C22 116.6(11) . .
C11 C9 C22 118.5(12) . .
C23 C10 C5 117.7(13) . .
C23 C10 H10 121.2 . .
C5 C10 H10 121.2 . .
C9 C11 C12 116.3(13) . .
C9 C11 C4 119.5(13) . .
C12 C11 C4 124.3(13) . .
C7 C12 C11 119.2(14) . .
C7 C12 H12 120.4 . .
C11 C12 H12 120.4 . .
C24 C13 C6 117.7(15) . .
C24 C13 H13 121.2 . .
C6 C13 H13 121.2 . .
C15 C14 C17 121.3(14) . .
C15 C14 H14 119.4 . .
C17 C14 H14 119.4 . .
C14 C15 C21 123.7(14) . .
C14 C15 H15 118.1 . .
C21 C15 H15 118.1 . .
C1 C16 C19 119.2(15) . .
C1 C16 H16 120.4 . .
C19 C16 H16 120.4 . .
C18 C17 C6 117.8(14) . .
C18 C17 C14 118.3(15) . .
C6 C17 C14 123.8(14) . .
N3 C18 C17 123.0(13) . .
N3 C18 C20 116.3(11) . .
C17 C18 C20 120.7(13) . .
N1 C19 C16 121.2(13) . .
N1 C19 H19 119.4 . .
C16 C19 H19 119.4 . .
N1 C20 C21 122.8(13) . .
N1 C20 C18 117.6(11) . .
C21 C20 C18 119.6(12) . .
C1 C21 C15 127.8(15) . .
C1 C21 C20 115.8(15) . .
C15 C21 C20 116.3(14) . .
N2 C22 C8 122.2(12) . .
N2 C22 C9 117.3(11) . .
C8 C22 C9 120.5(12) . .
N2 C23 C10 122.1(14) . .
N2 C23 H23 119.0 . .
C10 C23 H23 119.0 . .
N3 C24 C13 123.7(15) . .
N3 C24 H24 118.2 . .
C13 C24 H24 118.2 . .
C19 N1 C20 118.5(11) . .
C19 N1 Cu1 127.7(9) . .
C20 N1 Cu1 113.7(9) . .
C23 N2 C22 119.3(11) . .
C23 N2 Cu1 126.8(9) . .
C22 N2 Cu1 113.9(8) . .
C24 N3 C18 118.5(12) . .
C24 N3 Cu1 130.8(10) . .
C18 N3 Cu1 110.3(9) . .
C3 N4 C9 118.0(11) . .
C3 N4 Cu1 131.9(9) . .
C9 N4 Cu1 110.1(8) . .
O1' O1 W6 109(2) . .
O1' O1 W1 77.6(17) . .
W6 O1 W1 151.0(10) . .
O1 O1' W1 78.8(18) . .
O1 O1' W6 50.0(17) . .
W1 O1' W6 122.1(9) . .
O2 O2' W6 93(2) . .
O2 O2' W5 87(2) . .
W6 O2' W5 144.7(10) . .
O2' O2 W5 70(2) . .
O2' O2 W6 64.6(19) . .
W5 O2 W6 122.9(9) . .
O3 O3' W5 108(2) . .
O3 O3' W1 83(2) . .
W5 O3' W1 154.6(11) . .
O3' O3 W1 73.0(19) . .
O3' O3 W5 51.3(19) . .
W1 O3 W5 120.1(10) . .
O4' O4 W3 69(3) . .
O4 O4' W3 90(3) . .
W5 O5 W4 139.4(7) . .
W1 O6 W2 139.5(6) . 7_565
W2 O7 W5 138.6(9) . .
W2 O11 W3 139.7(7) . 7_565
W4 O13 W6 139.3(7) . 7_565
W6 O14 W3 139.5(10) 7_565 .
W4 O15 W2 138.8(10) . .
W3 O17 W1 140.5(6) . .
W3 O18 W4 139.6(12) . .
P1 O19 O20 51.1(7) . 7_565
P1 O19 W1 125.3(9) . .
O20 O19 W1 74.2(8) 7_565 .
P1 O19 W5 121.3(8) . .
O20 O19 W5 133.2(9) 7_565 .
W1 O19 W5 95.1(6) . .
P1 O19 W6 120.0(8) . .
O20 O19 W6 133.3(9) 7_565 .
W1 O19 W6 95.0(6) . .
W5 O19 W6 92.3(6) . .
P1 O20 O21 58.9(8) . .
P1 O20 O22 60.5(8) . 7_565
O21 O20 O22 99.9(11) . 7_565
P1 O20 O19 58.9(7) . 7_565
O21 O20 O19 95.1(11) . 7_565
O22 O20 O19 94.4(10) 7_565 7_565
P1 O20 W2 126.5(9) . .
O21 O20 W2 67.6(7) . .
O22 O20 W2 133.2(10) 7_565 .
O19 O20 W2 130.3(9) 7_565 .
P1 O20 W3 126.2(9) . 7_565
O21 O20 W3 134.6(10) . 7_565
O22 O20 W3 65.6(8) 7_565 7_565
O19 O20 W3 127.4(9) 7_565 7_565
W2 O20 W3 90.9(5) . 7_565
P1 O21 O20 55.8(7) . .
P1 O21 W2 130.0(8) . .
O20 O21 W2 74.1(7) . .
P1 O21 W4 122.1(8) . .
O20 O21 W4 136.0(10) . .
W2 O21 W4 93.1(5) . .
P1 O22 O20 54.4(7) . 7_565
P1 O22 W3 129.8(9) . .
O20 O22 W3 75.5(8) 7_565 .
P1 O22 W4 121.8(8) . .
O20 O22 W4 139.2(11) 7_565 .
W3 O22 W4 94.9(5) . .

loop_
_geom_bond_atom_site_label_1
_geom_bond_atom_site_label_2
_geom_bond_distance
_geom_bond_site_symmetry_2
W1 O8 1.673(11) .
W1 O6 1.881(10) .
W1 O17 1.895(11) .
W1 O3' 1.897(18) .
W1 O1' 1.930(15) .
W1 O1 1.938(18) .
W1 O3 1.971(17) .
W1 O19 2.362(16) .
W2 O10 1.678(11) .
W2 O11 1.884(11) .
W2 O7 1.893(11) .
W2 O15 1.905(12) .
W2 O6 1.907(9) 7_565
W2 O21 2.391(14) .
W2 O20 2.489(14) .
W3 O4' 1.66(2) .
W3 O4 1.78(2) .
W3 O18 1.877(13) .
W3 O17 1.887(10) .
W3 O14 1.906(12) .
W3 O11 1.915(12) 7_565
W3 O22 2.367(16) .
W3 O20 2.515(16) 7_565
W4 O16 1.673(10) .
W4 O13 1.889(11) .
W4 O15 1.897(16) .
W4 O5 1.908(11) .
W4 O18 1.920(17) .
W4 O22 2.468(14) .
W4 O21 2.508(14) .
W5 O9 1.690(10) .
W5 O3' 1.746(19) .
W5 O2' 1.868(17) .
W5 O5 1.882(12) .
W5 O7 1.914(15) .
W5 O2 1.99(2) .
W5 O3 2.129(18) .
W5 O19 2.452(16) .
W6 O12 1.674(9) .
W6 O1 1.732(19) .
W6 O2' 1.849(18) .
W6 O14 1.886(16) 7_565
W6 O13 1.916(12) 7_565
W6 O2 2.044(19) .
W6 O1' 2.131(15) .
W6 O19 2.459(15) .
Cu1 N2 1.977(11) .
Cu1 N1 1.982(10) .
Cu1 N3 2.100(11) .
Cu1 N4 2.112(10) .
Cu1 Cl1 2.392(8) 2
Cu1 Cl1 2.423(8) .
P1 O20 1.462(14) 7_565
P1 O20 1.462(14) .
P1 O21 1.513(14) .
P1 O21 1.513(14) 7_565
P1 O22 1.566(14) .
P1 O22 1.566(14) 7_565
P1 O19 1.609(17) 7_565
P1 O19 1.609(17) .
Cl1 Cl1 0.569(12) 2
Cl1 Cu1 2.392(8) 2
C1 C16 1.31(2) .
C1 C21 1.39(2) .
C1 H1 0.9300 .
C2 C4 1.32(2) .
C2 C8 1.44(2) .
C2 H2 0.9300 .
C3 N4 1.328(17) .
C3 C7 1.42(2) .
C3 H3 0.9300 .
C4 C11 1.43(2) .
C4 H4 0.9300 .
C5 C8 1.39(2) .
C5 C10 1.41(2) .
C5 H5 0.9300 .
C6 C17 1.38(2) .
C6 C13 1.41(3) .
C6 H6 0.9300 .
C7 C12 1.35(2) .
C7 H7 0.9300 .
C8 C22 1.385(17) .
C9 N4 1.359(16) .
C9 C11 1.380(17) .
C9 C22 1.435(18) .
C10 C23 1.41(2) .
C10 H10 0.9300 .
C11 C12 1.43(2) .
C12 H12 0.9300 .
C13 C24 1.39(2) .
C13 H13 0.9300 .
C14 C15 1.33(3) .
C14 C17 1.42(2) .
C14 H14 0.9300 .
C15 C21 1.42(2) .
C15 H15 0.9300 .
C16 C19 1.44(2) .
C16 H16 0.9300 .
C17 C18 1.382(18) .
C18 N3 1.361(18) .
C18 C20 1.446(19) .
C19 N1 1.324(18) .
C19 H19 0.9300 .
C20 N1 1.354(16) .
C20 C21 1.424(18) .
C22 N2 1.365(16) .
C23 N2 1.333(16) .
C23 H23 0.9300 .
C24 N3 1.295(19) .
C24 H24 0.9300 .
O1 O1' 0.79(2) .
O2' O2 0.78(2) .
O3' O3 0.80(2) .
O4 O4' 0.62(3) .
O6 W2 1.907(9) 7_565
O11 W3 1.915(12) 7_565
O13 W6 1.916(12) 7_565
O14 W6 1.886(16) 7_565
O19 O20 1.76(2) 7_565
O20 O21 1.60(2) .
O20 O22 1.63(2) 7_565
O20 O19 1.76(2) 7_565
O20 W3 2.515(16) 7_565
O22 O20 1.63(2) 7_565
